data_7040764
loop_
_publ_author_name
'Vaughan, Teresa F.'
'Spencer, John L.'

_publ_section_title
;
 Transition metal complexes of the pyridylphosphine ligand
 o-C6H4(CH2PPy2)2.
;
_journal_issue 42
_journal_name_full 'Dalton transactions (Cambridge, England : 2003)'
_journal_page_first 16826
_journal_page_last 16837
_journal_paper_doi 10.1039/c6dt02041k
_journal_volume 45
_journal_year 2016
_chemical_formula_moiety 'C28 H24 Cl2 N4 P2 Pt, 1.5(C H Cl3'
_chemical_formula_sum 'C29.5 H26.5 Cl6.5 N4 P2 Pt'
_chemical_formula_weight 924,54
_space_group_crystal_system monoclinic
_space_group_IT_number 14
_space_group_name_Hall '-P 2yn'
_space_group_name_H-M_alt 'P 1 21/n 1'
_symmetry_space_group_name_Hall '-P 2yn'
_symmetry_space_group_name_H-M 'P 1 21/n 1'
_atom_sites_solution_hydrogens geom
_atom_sites_solution_primary direct
_audit_creation_date 2016-08-29
_audit_creation_method
;
Olex2 1.2
(compiled 2016.08.25 svn.r3337 for OlexSys, GUI svn.r5221)
;
_audit_update_record
;
2016-09-03 deposited with the CCDC.
2016-09-07 downloaded from the CCDC.
;
_cell_angle_alpha 90
_cell_angle_beta 91.017(3)
_cell_angle_gamma 90
_cell_formula_units_Z 4
_cell_length_a 14.5058(5)
_cell_length_b 10.2019(5)
_cell_length_c 22.9424(8)
_cell_measurement_reflns_used 9634
_cell_measurement_temperature 120.01(10)
_cell_measurement_theta_max 30.6760
_cell_measurement_theta_min 2.9780
_cell_volume 3394.6(2)
_computing_cell_refinement
;
CrysAlisPro, Agilent Technologies,
Version 1.171.37.31 (release 14-01-2014 CrysAlis171 .NET)
(compiled Jan 14 2014,18:38:05)
;
_computing_data_collection
;
CrysAlisPro, Agilent Technologies,
Version 1.171.37.31 (release 14-01-2014 CrysAlis171 .NET)
(compiled Jan 14 2014,18:38:05)
;
_computing_data_reduction
;
CrysAlisPro, Agilent Technologies,
Version 1.171.37.31 (release 14-01-2014 CrysAlis171 .NET)
(compiled Jan 14 2014,18:38:05)
;
_computing_molecular_graphics 'Olex2 (Dolomanov et al., 2009)'
_computing_publication_material 'Olex2 (Dolomanov et al., 2009)'
_computing_structure_refinement 'ShelXL (Sheldrick, 2015)'
_computing_structure_solution 'ShelXS (Sheldrick, 2008)'
_diffrn_ambient_environment N~2~
_diffrn_ambient_temperature 120.01(10)
_diffrn_detector 'CCD plate'
_diffrn_detector_area_resol_mean 10.6501
_diffrn_detector_type Atlas
_diffrn_measured_fraction_theta_full 0.970
_diffrn_measured_fraction_theta_max 0.998
_diffrn_measurement_details
;
  1 omega   -4.00   62.00   1.0000    7.5000
omega____ theta____ kappa____ phi______ frames
    -      -14.6947   19.0000    0.0000 66

  2 omega  -23.00   55.00   1.0000    7.5000
omega____ theta____ kappa____ phi______ frames
    -      -14.6947   37.0000  -90.0000 78

  3 omega  -20.00    7.00   1.0000    7.5000
omega____ theta____ kappa____ phi______ frames
    -      -14.6947  -99.0000 -180.0000 27

  4 omega   48.00   96.00   1.0000    7.5000
omega____ theta____ kappa____ phi______ frames
    -       13.7572  178.0000 -180.0000 48

  5 omega -100.00  -63.00   1.0000    7.5000
omega____ theta____ kappa____ phi______ frames
    -      -14.6947  178.0000   90.0000 37
;
_diffrn_measurement_device 'four-circle diffractometer'
_diffrn_measurement_device_type 'SuperNova, Dual, Cu at zero, Atlas'
_diffrn_measurement_method '\w scans'
_diffrn_orient_matrix_UB_11 0.0182446000
_diffrn_orient_matrix_UB_12 0.0501365000
_diffrn_orient_matrix_UB_13 0.0182700000
_diffrn_orient_matrix_UB_21 0.0330640000
_diffrn_orient_matrix_UB_22 -0.0447315000
_diffrn_orient_matrix_UB_23 0.0115080000
_diffrn_orient_matrix_UB_31 0.0310111000
_diffrn_orient_matrix_UB_32 0.0181069000
_diffrn_orient_matrix_UB_33 -0.0221315000
_diffrn_radiation_monochromator mirror
_diffrn_radiation_probe x-ray
_diffrn_radiation_type MoK\a
_diffrn_radiation_wavelength 0.7107
_diffrn_reflns_av_R_equivalents 0.0378
_diffrn_reflns_av_unetI/netI 0.0500
_diffrn_reflns_Laue_measured_fraction_full 0.970
_diffrn_reflns_Laue_measured_fraction_max 0.998
_diffrn_reflns_limit_h_max 20
_diffrn_reflns_limit_h_min -19
_diffrn_reflns_limit_k_max 14
_diffrn_reflns_limit_k_min -12
_diffrn_reflns_limit_l_max 32
_diffrn_reflns_limit_l_min -31
_diffrn_reflns_number 25488
_diffrn_reflns_point_group_measured_fraction_full 0.970
_diffrn_reflns_point_group_measured_fraction_max 0.998
_diffrn_reflns_theta_full 25.241
_diffrn_reflns_theta_max 24.999
_diffrn_reflns_theta_min 2.809
_diffrn_source 'SuperNova (Mo) X-ray Source'
_exptl_absorpt_coefficient_mu 4.406
_exptl_absorpt_correction_T_max 1.00000
_exptl_absorpt_correction_T_min 0.54931
_exptl_absorpt_correction_type multi-scan
_exptl_absorpt_process_details
;
CrysAlisPro, Agilent Technologies,
Version 1.171.37.31 (release 14-01-2014 CrysAlis171 .NET)
(compiled Jan 14 2014,18:38:05)
Empirical absorption correction using spherical harmonics,
 implemented in SCALE3 ABSPACK scaling algorithm.
;
_exptl_crystal_colour 'clear light yellow'
_exptl_crystal_colour_lustre clear
_exptl_crystal_colour_modifier light
_exptl_crystal_colour_primary yellow
_exptl_crystal_density_diffrn 1.8
_exptl_crystal_description block
_exptl_crystal_F_000 1452
_exptl_crystal_recrystallization_method 'Slow evaporation of chloroform'
_refine_diff_density_max 0.873
_refine_diff_density_min -0.985
_refine_diff_density_rms 0.097
_refine_ls_extinction_method none
_refine_ls_goodness_of_fit_ref 1.022
_refine_ls_hydrogen_treatment constr
_refine_ls_matrix_type full
_refine_ls_number_parameters 334
_refine_ls_number_reflns 5966
_refine_ls_number_restraints 0
_refine_ls_restrained_S_all 1.022
_refine_ls_R_factor_all 0.0305
_refine_ls_R_factor_gt 0.0250
_refine_ls_shift/su_max 0.001
_refine_ls_shift/su_mean 0.000
_refine_ls_structure_factor_coef Fsqd
_refine_ls_weighting_details 'w=1/[\s^2^(Fo^2^)+(0.0243P)^2^+3.3210P] where P=(Fo^2^+2Fc^2^)/3'
_refine_ls_weighting_scheme calc
_refine_ls_wR_factor_gt 0.0572
_refine_ls_wR_factor_ref 0.0596
_reflns_Friedel_coverage 0.000
_reflns_number_gt 5269
_reflns_number_total 5966
_reflns_threshold_expression 'I > 2\s(I)'
_cod_data_source_file c6dt02041k2.cif
_cod_data_source_block tvc
_cod_depositor_comments 'Adding full bibliography for 7040761--7040764.cif.'
_cod_original_cell_volume 3394.7(2)
_cod_database_code 7040764
_shelxl_version_number 2013-4
_chemical_oxdiff_formula 'C28 H24 N4 P2 Cl2Pt1'
_shelx_space_group_comment
;
The symmetry employed for this shelxl refinement is uniquely defined
by the following loop, which should always be used as a source of
symmetry information in preference to the above space-group names.
They are only intended as comments.
;
_reflns_odcompleteness_completeness 99.84
_reflns_odcompleteness_iscentric 1
_reflns_odcompleteness_theta 28.22
_olex2_refinement_description
;
1. Fixed Uiso
 At 1.2 times of:
  All C(H) groups, All C(H,H) groups
2.a Secondary CH2 refined with riding coordinates:
 C1(H1A,H1B), C8(H8A,H8B)
2.b Aromatic/amide H refined with riding coordinates:
 C25(H25), C24(H24), C23(H23), C22(H22), C13(H13), C14(H14), C15(H15), C6(H6),
 C5(H5), C4(H4), C3(H3), C32(H32), C33(H33), C34(H34), C35(H35), C45(H45),
 C44(H44), C43(H43), C42(H42), C12(H12)
;
_shelx_shelxl_version_number 2014/7
_olex2_submission_special_instructions 'No special instructions were received'

loop_
_space_group_symop_operation_xyz
'x, y, z'
'-x+1/2, y+1/2, -z+1/2'
'-x, -y, -z'
'x-1/2, -y-1/2, z-1/2'

loop_
_atom_site_label
_atom_site_type_symbol
_atom_site_fract_x
_atom_site_fract_y
_atom_site_fract_z
_atom_site_U_iso_or_equiv
_atom_site_adp_type
_atom_site_occupancy
_atom_site_site_symmetry_order
_atom_site_calc_flag
_atom_site_refinement_flags_posn
Pt1 Pt -0.00083(2) 0.73033(2) 0.20671(2) 0.01943(6) Uani 1 1 d .
Cl1 Cl -0.01182(6) 0.51769(10) 0.24591(4) 0.0257(2) Uani 1 1 d .
Cl2 Cl -0.00795(6) 0.81809(12) 0.30131(4) 0.0347(2) Uani 1 1 d .
P1 P 0.00024(6) 0.62846(10) 0.12063(4) 0.0196(2) Uani 1 1 d .
P2 P 0.01010(6) 0.93883(10) 0.17888(4) 0.0217(2) Uani 1 1 d .
C21 C 0.0953(2) 0.5103(4) 0.11753(15) 0.0233(8) Uani 1 1 d .
N2 N 0.1733(2) 0.5685(3) 0.10027(13) 0.0285(8) Uani 1 1 d .
C25 C 0.2500(3) 0.4944(5) 0.10164(17) 0.0349(10) Uani 1 1 d .
H25 H 0.3062 0.5332 0.0897 0.042 Uiso 1 1 calc R
C24 C 0.2515(3) 0.3661(5) 0.11926(17) 0.0349(10) Uani 1 1 d .
H24 H 0.3077 0.3182 0.1204 0.042 Uiso 1 1 calc R
C23 C 0.1708(3) 0.3081(5) 0.13520(17) 0.0338(10) Uani 1 1 d .
H23 H 0.1699 0.2187 0.1467 0.041 Uiso 1 1 calc R
C22 C 0.0905(3) 0.3814(4) 0.13438(15) 0.0277(9) Uani 1 1 d .
H22 H 0.0335 0.3435 0.1452 0.033 Uiso 1 1 calc R
C11 C -0.1081(2) 0.5402(4) 0.10758(15) 0.0230(8) Uani 1 1 d .
C13 C -0.2676(3) 0.5077(5) 0.12476(19) 0.0370(11) Uani 1 1 d .
H13 H -0.3221 0.5259 0.1456 0.044 Uiso 1 1 calc R
C14 C -0.2688(3) 0.4187(5) 0.07932(18) 0.0368(10) Uani 1 1 d .
H14 H -0.3240 0.3741 0.0686 0.044 Uiso 1 1 calc R
C15 C -0.1883(3) 0.3958(4) 0.04996(17) 0.0301(9) Uani 1 1 d .
H15 H -0.1897 0.3345 0.0188 0.036 Uiso 1 1 calc R
C1 C 0.0132(2) 0.7179(4) 0.05248(15) 0.0228(8) Uani 1 1 d .
H1A H 0.0742 0.7614 0.0528 0.027 Uiso 1 1 calc R
H1B H 0.0117 0.6547 0.0197 0.027 Uiso 1 1 calc R
C2 C -0.0609(2) 0.8200(4) 0.04220(14) 0.0228(8) Uani 1 1 d .
C7 C -0.0516(2) 0.9460(4) 0.06433(15) 0.0228(8) Uani 1 1 d .
C6 C -0.1203(2) 1.0384(4) 0.05199(16) 0.0275(9) Uani 1 1 d .
H6 H -0.1139 1.1251 0.0666 0.033 Uiso 1 1 calc R
C5 C -0.1973(3) 1.0059(5) 0.01887(17) 0.0356(10) Uani 1 1 d .
H5 H -0.2433 1.0699 0.0106 0.043 Uiso 1 1 calc R
C4 C -0.2071(3) 0.8794(5) -0.00225(17) 0.0391(11) Uani 1 1 d .
H4 H -0.2603 0.8560 -0.0247 0.047 Uiso 1 1 calc R
C3 C -0.1395(3) 0.7875(4) 0.00927(16) 0.0300(9) Uani 1 1 d .
H3 H -0.1465 0.7009 -0.0054 0.036 Uiso 1 1 calc R
C8 C 0.0280(2) 0.9853(4) 0.10251(16) 0.0248(9) Uani 1 1 d .
H8A H 0.0367 1.0814 0.1000 0.030 Uiso 1 1 calc R
H8B H 0.0848 0.9427 0.0884 0.030 Uiso 1 1 calc R
C31 C -0.0949(2) 1.0310(4) 0.19337(15) 0.0218(8) Uani 1 1 d .
C32 C -0.1767(2) 0.9676(4) 0.20305(16) 0.0288(9) Uani 1 1 d .
H32 H -0.1789 0.8751 0.2074 0.035 Uiso 1 1 calc R
C33 C -0.2562(3) 1.0430(5) 0.20632(17) 0.0337(10) Uani 1 1 d .
H33 H -0.3145 1.0027 0.2116 0.040 Uiso 1 1 calc R
C34 C -0.2489(3) 1.1764(5) 0.20179(18) 0.0365(10) Uani 1 1 d .
H34 H -0.3021 1.2302 0.2047 0.044 Uiso 1 1 calc R
C35 C -0.1640(3) 1.2313(4) 0.19303(19) 0.0341(10) Uani 1 1 d .
H35 H -0.1601 1.3240 0.1903 0.041 Uiso 1 1 calc R
N3 N -0.0863(2) 1.1616(3) 0.18809(14) 0.0295(8) Uani 1 1 d .
C41 C 0.1042(2) 1.0240(4) 0.21721(16) 0.0241(9) Uani 1 1 d .
N4 N 0.18690(19) 0.9829(3) 0.19930(14) 0.0260(7) Uani 1 1 d .
C45 C 0.2610(2) 1.0425(4) 0.22339(18) 0.0303(9) Uani 1 1 d .
H45 H 0.3205 1.0153 0.2118 0.036 Uiso 1 1 calc R
C44 C 0.2545(3) 1.1414(4) 0.26406(17) 0.0311(10) Uani 1 1 d .
H44 H 0.3085 1.1827 0.2791 0.037 Uiso 1 1 calc R
C43 C 0.1700(3) 1.1792(5) 0.28240(17) 0.0346(10) Uani 1 1 d .
H43 H 0.1643 1.2462 0.3109 0.042 Uiso 1 1 calc R
C42 C 0.0925(3) 1.1190(4) 0.25912(17) 0.0314(10) Uani 1 1 d .
H42 H 0.0327 1.1425 0.2717 0.038 Uiso 1 1 calc R
N1 N -0.1087(2) 0.4549(3) 0.06294(13) 0.0239(7) Uani 1 1 d .
C12 C -0.1859(2) 0.5698(4) 0.13926(17) 0.0278(9) Uani 1 1 d .
H12 H -0.1830 0.6314 0.1703 0.033 Uiso 1 1 calc R

loop_
_atom_site_aniso_label
_atom_site_aniso_U_11
_atom_site_aniso_U_22
_atom_site_aniso_U_33
_atom_site_aniso_U_23
_atom_site_aniso_U_13
_atom_site_aniso_U_12
Pt1 0.01494(8) 0.02734(10) 0.01600(8) -0.00063(6) -0.00050(5) -0.00020(6)
Cl1 0.0209(4) 0.0338(6) 0.0226(4) 0.0080(4) 0.0003(3) -0.0006(4)
Cl2 0.0309(5) 0.0528(7) 0.0206(5) -0.0086(5) 0.0009(4) -0.0079(5)
P1 0.0188(4) 0.0244(5) 0.0155(4) 0.0008(4) -0.0006(4) 0.0040(4)
P2 0.0147(4) 0.0260(6) 0.0243(5) -0.0037(4) -0.0004(4) -0.0001(4)
C21 0.0237(19) 0.029(2) 0.0169(18) -0.0014(16) -0.0044(15) 0.0045(17)
N2 0.0211(16) 0.040(2) 0.0244(17) -0.0038(15) 0.0010(13) 0.0034(15)
C25 0.022(2) 0.050(3) 0.033(2) -0.006(2) 0.0009(17) 0.006(2)
C24 0.028(2) 0.047(3) 0.030(2) -0.006(2) -0.0087(17) 0.021(2)
C23 0.039(2) 0.038(3) 0.025(2) -0.0023(19) -0.0053(18) 0.015(2)
C22 0.032(2) 0.031(2) 0.0195(19) -0.0012(17) -0.0014(16) 0.0033(18)
C11 0.0230(19) 0.024(2) 0.0216(19) 0.0048(17) -0.0017(15) 0.0042(16)
C13 0.021(2) 0.047(3) 0.043(3) -0.006(2) 0.0020(18) 0.0004(19)
C14 0.027(2) 0.046(3) 0.037(2) -0.004(2) -0.0067(18) -0.0036(19)
C15 0.032(2) 0.029(2) 0.029(2) -0.0031(18) -0.0083(17) 0.0010(18)
C1 0.0236(19) 0.034(2) 0.0110(17) 0.0006(16) -0.0025(14) 0.0038(16)
C2 0.0244(19) 0.033(2) 0.0109(17) 0.0050(17) 0.0036(14) 0.0045(17)
C7 0.0246(19) 0.028(2) 0.0163(18) 0.0028(16) 0.0049(15) 0.0023(17)
C6 0.031(2) 0.032(2) 0.0196(19) 0.0031(17) 0.0046(16) 0.0045(18)
C5 0.039(2) 0.046(3) 0.022(2) 0.003(2) -0.0015(18) 0.020(2)
C4 0.032(2) 0.058(3) 0.027(2) 0.001(2) -0.0122(17) 0.016(2)
C3 0.034(2) 0.037(3) 0.019(2) -0.0013(18) -0.0077(17) 0.0085(19)
C8 0.0229(19) 0.027(2) 0.025(2) 0.0021(17) 0.0025(16) 0.0029(16)
C31 0.0156(17) 0.030(2) 0.0197(19) -0.0081(16) -0.0004(14) 0.0038(16)
C32 0.023(2) 0.033(3) 0.030(2) -0.0018(18) 0.0013(16) -0.0001(17)
C33 0.0180(19) 0.048(3) 0.035(2) -0.005(2) 0.0046(17) -0.0010(19)
C34 0.026(2) 0.047(3) 0.036(2) -0.012(2) 0.0012(18) 0.011(2)
C35 0.030(2) 0.030(3) 0.042(3) -0.0109(19) -0.0031(19) 0.0080(18)
N3 0.0245(17) 0.028(2) 0.0361(19) -0.0075(16) -0.0017(14) 0.0037(15)
C41 0.0179(18) 0.028(2) 0.026(2) 0.0036(17) -0.0028(15) -0.0022(16)
N4 0.0180(16) 0.028(2) 0.0321(18) 0.0013(15) -0.0015(13) 0.0003(14)
C45 0.0186(19) 0.034(3) 0.038(2) 0.005(2) -0.0030(17) 0.0021(17)
C44 0.027(2) 0.036(3) 0.030(2) 0.0037(19) -0.0107(17) -0.0055(18)
C43 0.032(2) 0.042(3) 0.030(2) -0.005(2) -0.0032(18) -0.003(2)
C42 0.025(2) 0.041(3) 0.028(2) -0.0060(19) -0.0018(17) -0.0016(18)
N1 0.0253(16) 0.0265(19) 0.0199(16) 0.0018(14) -0.0020(13) 0.0039(14)
C12 0.025(2) 0.031(2) 0.028(2) -0.0055(18) -0.0015(16) 0.0039(17)

loop_
_atom_type_symbol
_atom_type_description
_atom_type_scat_dispersion_real
_atom_type_scat_dispersion_imag
_atom_type_scat_source
C C 0.0033 0.0016 'International Tables Vol C Tables 4.2.6.8 and 6.1.1.4'
H H 0.0000 0.0000 'International Tables Vol C Tables 4.2.6.8 and 6.1.1.4'
Cl Cl 0.1484 0.1585 'International Tables Vol C Tables 4.2.6.8 and 6.1.1.4'
N N 0.0061 0.0033 'International Tables Vol C Tables 4.2.6.8 and 6.1.1.4'
P P 0.1023 0.0942 'International Tables Vol C Tables 4.2.6.8 and 6.1.1.4'
Pt Pt -1.7033 8.3905 'International Tables Vol C Tables 4.2.6.8 and 6.1.1.4'

loop_
_geom_angle_atom_site_label_1
_geom_angle_atom_site_label_2
_geom_angle_atom_site_label_3
_geom_angle
Cl2 Pt1 Cl1 89.65(4)
P1 Pt1 Cl1 84.87(3)
P1 Pt1 Cl2 174.25(4)
P2 Pt1 Cl1 174.21(3)
P2 Pt1 Cl2 84.58(4)
P2 Pt1 P1 100.91(4)
C21 P1 Pt1 110.94(12)
C11 P1 Pt1 110.74(12)
C11 P1 C21 108.31(17)
C1 P1 Pt1 121.90(13)
C1 P1 C21 101.92(16)
C1 P1 C11 101.96(17)
C8 P2 Pt1 122.11(13)
C31 P2 Pt1 112.06(13)
C31 P2 C8 99.99(17)
C31 P2 C41 106.60(17)
C41 P2 Pt1 111.83(13)
C41 P2 C8 102.64(17)
N2 C21 P1 111.0(3)
N2 C21 C22 123.6(3)
C22 C21 P1 125.2(3)
C21 N2 C25 116.4(4)
N2 C25 H25 118.2
N2 C25 C24 123.5(4)
C24 C25 H25 118.2
C25 C24 H24 120.6
C23 C24 C25 118.9(4)
C23 C24 H24 120.6
C24 C23 H23 120.4
C24 C23 C22 119.2(4)
C22 C23 H23 120.4
C21 C22 C23 118.3(4)
C21 C22 H22 120.9
C23 C22 H22 120.9
N1 C11 P1 115.9(2)
N1 C11 C12 123.1(3)
C12 C11 P1 120.8(3)
C14 C13 H13 120.6
C12 C13 H13 120.6
C12 C13 C14 118.9(4)
C13 C14 H14 120.6
C15 C14 C13 118.7(4)
C15 C14 H14 120.6
C14 C15 H15 118.2
N1 C15 C14 123.5(4)
N1 C15 H15 118.2
P1 C1 H1A 108.9
P1 C1 H1B 108.9
H1A C1 H1B 107.7
C2 C1 P1 113.3(2)
C2 C1 H1A 108.9
C2 C1 H1B 108.9
C7 C2 C1 121.2(3)
C7 C2 C3 119.4(4)
C3 C2 C1 119.4(4)
C2 C7 C6 119.2(4)
C2 C7 C8 122.1(3)
C6 C7 C8 118.7(4)
C7 C6 H6 119.5
C5 C6 C7 121.1(4)
C5 C6 H6 119.5
C6 C5 H5 120.2
C6 C5 C4 119.6(4)
C4 C5 H5 120.2
C5 C4 H4 120.0
C3 C4 C5 119.9(4)
C3 C4 H4 120.0
C2 C3 H3 119.6
C4 C3 C2 120.8(4)
C4 C3 H3 119.6
P2 C8 H8A 109.3
P2 C8 H8B 109.3
C7 C8 P2 111.7(2)
C7 C8 H8A 109.3
C7 C8 H8B 109.3
H8A C8 H8B 107.9
C32 C31 P2 120.9(3)
N3 C31 P2 114.5(3)
N3 C31 C32 124.3(3)
C31 C32 H32 121.0
C31 C32 C33 118.0(4)
C33 C32 H32 121.0
C32 C33 H33 120.6
C34 C33 C32 118.8(4)
C34 C33 H33 120.6
C33 C34 H34 120.4
C35 C34 C33 119.2(4)
C35 C34 H34 120.4
C34 C35 H35 118.1
N3 C35 C34 123.7(4)
N3 C35 H35 118.1
C35 N3 C31 116.0(3)
N4 C41 P2 111.6(3)
N4 C41 C42 123.7(3)
C42 C41 P2 124.7(3)
C41 N4 C45 116.4(3)
N4 C45 H45 118.5
N4 C45 C44 123.1(3)
C44 C45 H45 118.5
C45 C44 H44 120.3
C43 C44 C45 119.4(4)
C43 C44 H44 120.3
C44 C43 H43 120.4
C44 C43 C42 119.1(4)
C42 C43 H43 120.4
C41 C42 C43 118.3(4)
C41 C42 H42 120.9
C43 C42 H42 120.9
C15 N1 C11 117.3(3)
C11 C12 H12 120.7
C13 C12 C11 118.5(4)
C13 C12 H12 120.7

loop_
_geom_bond_atom_site_label_1
_geom_bond_atom_site_label_2
_geom_bond_distance
Pt1 Cl1 2.3549(9)
Pt1 Cl2 2.3517(9)
Pt1 P1 2.2321(9)
Pt1 P2 2.2274(10)
P1 C21 1.834(4)
P1 C11 1.831(4)
P1 C1 1.823(4)
P2 C8 1.838(4)
P2 C31 1.825(3)
P2 C41 1.830(4)
C21 N2 1.344(5)
C21 C22 1.373(5)
N2 C25 1.345(5)
C25 H25 0.9500
C25 C24 1.370(6)
C24 H24 0.9500
C24 C23 1.367(6)
C23 H23 0.9500
C23 C22 1.385(5)
C22 H22 0.9500
C11 N1 1.344(5)
C11 C12 1.386(5)
C13 H13 0.9500
C13 C14 1.383(6)
C13 C12 1.378(5)
C14 H14 0.9500
C14 C15 1.378(5)
C15 H15 0.9500
C15 N1 1.332(5)
C1 H1A 0.9900
C1 H1B 0.9900
C1 C2 1.512(5)
C2 C7 1.388(5)
C2 C3 1.397(5)
C7 C6 1.397(5)
C7 C8 1.493(5)
C6 H6 0.9500
C6 C5 1.380(6)
C5 H5 0.9500
C5 C4 1.385(6)
C4 H4 0.9500
C4 C3 1.379(6)
C3 H3 0.9500
C8 H8A 0.9900
C8 H8B 0.9900
C31 C32 1.372(5)
C31 N3 1.345(5)
C32 H32 0.9500
C32 C33 1.389(5)
C33 H33 0.9500
C33 C34 1.369(6)
C34 H34 0.9500
C34 C35 1.371(6)
C35 H35 0.9500
C35 N3 1.339(5)
C41 N4 1.342(4)
C41 C42 1.378(5)
N4 C45 1.345(5)
C45 H45 0.9500
C45 C44 1.379(6)
C44 H44 0.9500
C44 C43 1.358(5)
C43 H43 0.9500
C43 C42 1.380(6)
C42 H42 0.9500
C12 H12 0.9500

loop_
_geom_torsion_atom_site_label_1
_geom_torsion_atom_site_label_2
_geom_torsion_atom_site_label_3
_geom_torsion_atom_site_label_4
_geom_torsion
Pt1 P1 C21 N2 -86.4(3)
Pt1 P1 C21 C22 89.2(3)
Pt1 P1 C11 N1 -167.5(2)
Pt1 P1 C11 C12 17.9(3)
Pt1 P1 C1 C2 -58.5(3)
Pt1 P2 C8 C7 64.2(3)
Pt1 P2 C31 C32 -18.3(3)
Pt1 P2 C31 N3 167.7(2)
Pt1 P2 C41 N4 71.2(3)
Pt1 P2 C41 C42 -109.1(3)
P1 C21 N2 C25 173.9(3)
P1 C21 C22 C23 -173.3(3)
P1 C11 N1 C15 -175.6(3)
P1 C11 C12 C13 175.1(3)
P1 C1 C2 C7 86.8(4)
P1 C1 C2 C3 -94.0(3)
P2 C31 C32 C33 -171.8(3)
P2 C31 N3 C35 174.0(3)
P2 C41 N4 C45 177.8(3)
P2 C41 C42 C43 -177.0(3)
C21 P1 C11 N1 -45.6(3)
C21 P1 C11 C12 139.7(3)
C21 P1 C1 C2 177.3(3)
C21 N2 C25 C24 0.1(6)
N2 C21 C22 C23 1.8(6)
N2 C25 C24 C23 1.5(6)
C25 C24 C23 C22 -1.5(6)
C24 C23 C22 C21 -0.1(6)
C22 C21 N2 C25 -1.8(5)
C11 P1 C21 N2 151.8(3)
C11 P1 C21 C22 -32.5(4)
C11 P1 C1 C2 65.4(3)
C13 C14 C15 N1 0.0(7)
C14 C13 C12 C11 0.0(6)
C14 C15 N1 C11 0.7(6)
C1 P1 C21 N2 44.8(3)
C1 P1 C21 C22 -139.6(3)
C1 P1 C11 N1 61.4(3)
C1 P1 C11 C12 -113.3(3)
C1 C2 C7 C6 177.8(3)
C1 C2 C7 C8 -4.2(5)
C1 C2 C3 C4 -178.2(3)
C2 C7 C6 C5 0.8(5)
C2 C7 C8 P2 -82.6(4)
C7 C2 C3 C4 1.1(6)
C7 C6 C5 C4 0.4(6)
C6 C7 C8 P2 95.5(3)
C6 C5 C4 C3 -0.8(6)
C5 C4 C3 C2 0.1(6)
C3 C2 C7 C6 -1.5(5)
C3 C2 C7 C8 176.6(3)
C8 P2 C31 C32 112.5(3)
C8 P2 C31 N3 -61.4(3)
C8 P2 C41 N4 -61.4(3)
C8 P2 C41 C42 118.3(4)
C8 C7 C6 C5 -177.4(3)
C31 P2 C8 C7 -59.9(3)
C31 P2 C41 N4 -166.0(3)
C31 P2 C41 C42 13.7(4)
C31 C32 C33 C34 -2.2(6)
C32 C31 N3 C35 0.2(6)
C32 C33 C34 C35 1.3(6)
C33 C34 C35 N3 0.5(7)
C34 C35 N3 C31 -1.3(6)
N3 C31 C32 C33 1.5(6)
C41 P2 C8 C7 -169.6(3)
C41 P2 C31 C32 -140.9(3)
C41 P2 C31 N3 45.1(3)
C41 N4 C45 C44 -0.4(6)
N4 C41 C42 C43 2.7(6)
N4 C45 C44 C43 1.9(6)
C45 C44 C43 C42 -1.0(6)
C44 C43 C42 C41 -1.1(6)
C42 C41 N4 C45 -1.9(6)
N1 C11 C12 C13 0.8(6)
C12 C11 N1 C15 -1.1(6)
C12 C13 C14 C15 -0.4(7)

loop_
_smtbx_masks_void_nr
_smtbx_masks_void_average_x
_smtbx_masks_void_average_y
_smtbx_masks_void_average_z
_smtbx_masks_void_volume
_smtbx_masks_void_count_electrons
1 0.000 -0.544 0.500 476.1 197.6
2 0.500 -0.372 0.000 476.1 197.6
